data_1547643
loop_
_publ_author_name
'Chai, Zhaofei'
'Wang, Can'
'Wang, Jinfeng'
'Liu, Fan'
'Xie, Yujun'
'Zhang, Yongzheng'
'Li, Jian-Rong Jeff'
'Li, Qianqian'
'Li, Zhen'

_publ_section_title
;
 Abnormal Room Temperature Phosphorescence of Purely Organic
 Boron-Containing Compounds: the Relationship between the Emissive
 Behavior and the Molecular Packing, and the Potential Related
 Applications
;
_journal_name_full 'Chem. Sci.'
_journal_paper_doi 10.1039/C7SC04098A
_journal_year 2017
_chemical_formula_moiety 'C18 H15 B3 O3'
_chemical_formula_sum 'C18 H15 B3 O3'
_chemical_formula_weight 311.73
_space_group_crystal_system monoclinic
_space_group_IT_number 14
_space_group_name_Hall '-P 2ybc'
_space_group_name_H-M_alt 'P 1 21/c 1'
_symmetry_space_group_name_Hall '-P 2ybc'
_symmetry_space_group_name_H-M 'P 1 21/c 1'
_atom_sites_solution_hydrogens geom
_audit_block_doi 10.5517/ccdc.csd.cc1n01nc
_audit_creation_date 2016-11-08
_audit_creation_method
;
Olex2 1.2
(compiled 2015.09.30 svn.r3233 for OlexSys, GUI svn.r5103)
;
_audit_update_record
;
2016-11-26 deposited with the CCDC.
2017-10-09 downloaded from the CCDC.
;
_cell_angle_alpha 90
_cell_angle_beta 99.843(6)
_cell_angle_gamma 90
_cell_formula_units_Z 4
_cell_length_a 10.6824(5)
_cell_length_b 13.2062(7)
_cell_length_c 11.5423(7)
_cell_measurement_reflns_used 2454
_cell_measurement_temperature 100.01(10)
_cell_measurement_theta_max 28.6920
_cell_measurement_theta_min 3.6490
_cell_volume 1604.35(15)
_computing_cell_refinement 'CrysAlisPro 1.171.39.6a (Rigaku OD, 2015)'
_computing_data_collection 'CrysAlisPro 1.171.39.6a (Rigaku OD, 2015)'
_computing_data_reduction 'CrysAlisPro 1.171.39.6a (Rigaku OD, 2015)'
_computing_molecular_graphics 'Olex2 (Dolomanov et al., 2009)'
_computing_publication_material 'Olex2 (Dolomanov et al., 2009)'
_computing_structure_refinement 'ShelXL (Sheldrick, 2015)'
_computing_structure_solution 'ShelXT (Sheldrick, 2015)'
_diffrn_ambient_environment N~2~
_diffrn_ambient_temperature 100.01(10)
_diffrn_detector 'CCD plate'
_diffrn_detector_area_resol_mean 5.3127
_diffrn_detector_type AtlasS2
_diffrn_measured_fraction_theta_full 0.998
_diffrn_measured_fraction_theta_max 0.833
_diffrn_measurement_details
;
List of Runs (angles in degrees, time in seconds):

  # Type    Start    End  Width  t~exp~   \w     \q     \k     \f   Frames
#--------------------------------------------------------------------------
  1  \w     -8.00  35.00   1.00    5.00    --   12.76 -99.00 150.00   43
  2  \w    -51.00  26.00   1.00    5.00    --   12.76 -37.00 -90.00   77
  3  \w    -62.00  17.00   1.00    5.00    --   12.76 -37.00-150.00   79
;
_diffrn_measurement_device 'four-circle diffractometer'
_diffrn_measurement_device_type 'SuperNova, Dual, Cu at home/near, AtlasS2'
_diffrn_measurement_method '\w scans'
_diffrn_orient_matrix_type 'CrysAlisPro convention (1999,Acta A55,543-557)'
_diffrn_orient_matrix_UB_11 0.0581004000
_diffrn_orient_matrix_UB_12 -0.0185586000
_diffrn_orient_matrix_UB_13 0.0319270000
_diffrn_orient_matrix_UB_21 -0.0101282000
_diffrn_orient_matrix_UB_22 0.0280516000
_diffrn_orient_matrix_UB_23 0.0499938000
_diffrn_orient_matrix_UB_31 -0.0326080000
_diffrn_orient_matrix_UB_32 -0.0418564000
_diffrn_orient_matrix_UB_33 0.0193213000
_diffrn_radiation_monochromator mirror
_diffrn_radiation_probe x-ray
_diffrn_radiation_type MoK\a
_diffrn_radiation_wavelength 0.71073
_diffrn_reflns_av_R_equivalents 0.0276
_diffrn_reflns_av_unetI/netI 0.0516
_diffrn_reflns_Laue_measured_fraction_full 0.998
_diffrn_reflns_Laue_measured_fraction_max 0.833
_diffrn_reflns_limit_h_max 13
_diffrn_reflns_limit_h_min -14
_diffrn_reflns_limit_k_max 12
_diffrn_reflns_limit_k_min -18
_diffrn_reflns_limit_l_max 15
_diffrn_reflns_limit_l_min -15
_diffrn_reflns_number 8240
_diffrn_reflns_point_group_measured_fraction_full 0.998
_diffrn_reflns_point_group_measured_fraction_max 0.833
_diffrn_reflns_theta_full 26.000
_diffrn_reflns_theta_max 29.897
_diffrn_reflns_theta_min 3.568
_diffrn_source 'micro-focus sealed X-ray tube'
_diffrn_source_type 'SuperNova (Mo) X-ray Source'
_exptl_absorpt_coefficient_mu 0.083
_exptl_absorpt_correction_T_max 1.00000
_exptl_absorpt_correction_T_min 0.96479
_exptl_absorpt_correction_type multi-scan
_exptl_absorpt_process_details
;
CrysAlisPro 1.171.39.6a (Rigaku Oxford Diffraction, 2015)
Empirical absorption correction using spherical harmonics,
 implemented in SCALE3 ABSPACK scaling algorithm.
;
_exptl_crystal_colour 'pale colourless'
_exptl_crystal_density_diffrn 1.291
_exptl_crystal_description block
_exptl_crystal_F_000 648
_exptl_crystal_size_max 0.3
_exptl_crystal_size_mid 0.2
_exptl_crystal_size_min 0.15
_refine_diff_density_max 0.442
_refine_diff_density_min -0.275
_refine_diff_density_rms 0.052
_refine_ls_extinction_method none
_refine_ls_goodness_of_fit_ref 1.028
_refine_ls_hydrogen_treatment constr
_refine_ls_matrix_type full
_refine_ls_number_parameters 217
_refine_ls_number_reflns 3860
_refine_ls_number_restraints 0
_refine_ls_restrained_S_all 1.028
_refine_ls_R_factor_all 0.0769
_refine_ls_R_factor_gt 0.0534
_refine_ls_shift/su_max 0.000
_refine_ls_shift/su_mean 0.000
_refine_ls_structure_factor_coef Fsqd
_refine_ls_weighting_details 'w=1/[\s^2^(Fo^2^)+(0.0416P)^2^+0.6235P] where P=(Fo^2^+2Fc^2^)/3'
_refine_ls_weighting_scheme calc
_refine_ls_wR_factor_gt 0.1097
_refine_ls_wR_factor_ref 0.1243
_reflns_Friedel_coverage 0.000
_reflns_number_gt 2867
_reflns_number_total 3860
_reflns_threshold_expression 'I > 2\s(I)'
_cod_data_source_file c7sc04098a5.cif
_cod_data_source_block 20161108b
_cod_original_cell_volume 1604.34(15)
_cod_database_code 1547643
_chemical_oxdiff_formula C1h1B1O1
_shelx_space_group_comment
;
The symmetry employed for this shelxl refinement is uniquely defined
by the following loop, which should always be used as a source of
symmetry information in preference to the above space-group names.
They are only intended as comments.
;
_reflns_odcompleteness_completeness 99.71
_reflns_odcompleteness_iscentric 1
_reflns_odcompleteness_theta 26.32
_olex2_refinement_description
;
1. Fixed Uiso
 At 1.2 times of:
  All C(H) groups
2.a Aromatic/amide H refined with riding coordinates:
 C2(H2), C3(H3), C4(H4), C5(H5), C6(H6), C8(H8), C9(H9), C10(H10), C11(H11),
 C12(H12), C14(H14), C15(H15), C17(H17), C18(H18), C19(H19)
;
_shelx_shelxl_version_number 2014/7
_olex2_date_sample_data_collection 2016-11-08
_olex2_submission_special_instructions 'No special instructions were received'
_oxdiff_exptl_absorpt_empirical_details
;
Empirical correction (ABSPACK) includes:
- Absorption correction using spherical harmonics
- Frame scaling
;
_oxdiff_exptl_absorpt_empirical_full_max 1.146
_oxdiff_exptl_absorpt_empirical_full_min 0.837

loop_
_space_group_symop_operation_xyz
'x, y, z'
'-x, y+1/2, -z+1/2'
'-x, -y, -z'
'x, -y-1/2, z-1/2'

loop_
_atom_site_label
_atom_site_type_symbol
_atom_site_fract_x
_atom_site_fract_y
_atom_site_fract_z
_atom_site_U_iso_or_equiv
_atom_site_adp_type
_atom_site_occupancy
_atom_site_site_symmetry_order
_atom_site_calc_flag
_atom_site_refinement_flags_posn
O1 O 0.85271(10) 0.46576(8) 0.72387(9) 0.0191(3) Uani 1 1 d .
O2 O 0.74456(10) 0.50360(8) 0.53064(9) 0.0189(3) Uani 1 1 d .
O3 O 0.67770(10) 0.57956(9) 0.69709(9) 0.0197(3) Uani 1 1 d .
C1 C 0.75858(14) 0.51565(12) 0.90427(13) 0.0172(3) Uani 1 1 d .
C2 C 0.66141(14) 0.56372(13) 0.95070(14) 0.0197(4) Uani 1 1 d .
H2 H 0.6000 0.6006 0.9013 0.024 Uiso 1 1 calc R
C3 C 0.65559(15) 0.55697(13) 1.06967(14) 0.0224(4) Uani 1 1 d .
H3 H 0.5899 0.5884 1.0994 0.027 Uiso 1 1 calc R
C4 C 0.74775(15) 0.50338(13) 1.14406(14) 0.0225(4) Uani 1 1 d .
H4 H 0.7445 0.4998 1.2240 0.027 Uiso 1 1 calc R
C5 C 0.84467(15) 0.45508(13) 1.10009(14) 0.0214(4) Uani 1 1 d .
H5 H 0.9066 0.4193 1.1503 0.026 Uiso 1 1 calc R
C6 C 0.84902(14) 0.46034(12) 0.98074(14) 0.0189(3) Uani 1 1 d .
H6 H 0.9131 0.4265 0.9512 0.023 Uiso 1 1 calc R
C7 C 0.93464(14) 0.38465(12) 0.55176(13) 0.0177(3) Uani 1 1 d .
C8 C 1.04360(15) 0.34586(12) 0.62156(14) 0.0197(4) Uani 1 1 d .
H8 H 1.0616 0.3631 0.7008 0.024 Uiso 1 1 calc R
C9 C 1.12568(15) 0.28217(13) 0.57523(15) 0.0235(4) Uani 1 1 d .
H9 H 1.1978 0.2570 0.6232 0.028 Uiso 1 1 calc R
C10 C 1.09999(16) 0.25615(13) 0.45716(15) 0.0254(4) Uani 1 1 d .
H10 H 1.1546 0.2133 0.4258 0.030 Uiso 1 1 calc R
C11 C 0.99295(17) 0.29412(14) 0.38637(15) 0.0275(4) Uani 1 1 d .
H11 H 0.9756 0.2766 0.3072 0.033 Uiso 1 1 calc R
C12 C 0.91151(16) 0.35796(13) 0.43257(14) 0.0241(4) Uani 1 1 d .
H12 H 0.8403 0.3836 0.3837 0.029 Uiso 1 1 calc R
C13 C 0.55867(14) 0.62712(12) 0.49560(13) 0.0176(3) Uani 1 1 d .
C14 C 0.53380(15) 0.61140(13) 0.37370(14) 0.0193(3) Uani 1 1 d .
H14 H 0.5836 0.5660 0.3399 0.023 Uiso 1 1 calc R
C15 C 0.43609(15) 0.66252(13) 0.30293(14) 0.0211(4) Uani 1 1 d .
H15 H 0.4200 0.6505 0.2224 0.025 Uiso 1 1 calc R
C17 C 0.36252(15) 0.73131(13) 0.35167(15) 0.0233(4) Uani 1 1 d .
H17 H 0.2977 0.7661 0.3038 0.028 Uiso 1 1 calc R
C18 C 0.38553(16) 0.74836(13) 0.47216(15) 0.0243(4) Uani 1 1 d .
H18 H 0.3364 0.7948 0.5052 0.029 Uiso 1 1 calc R
C19 C 0.48193(15) 0.69590(13) 0.54292(14) 0.0218(4) Uani 1 1 d .
H19 H 0.4958 0.7067 0.6237 0.026 Uiso 1 1 calc R
B1 B 0.76377(16) 0.52121(14) 0.77054(16) 0.0179(4) Uani 1 1 d .
B2 B 0.84155(17) 0.45418(14) 0.60337(16) 0.0177(4) Uani 1 1 d .
B3 B 0.66444(17) 0.56812(14) 0.57651(16) 0.0183(4) Uani 1 1 d .

loop_
_atom_site_aniso_label
_atom_site_aniso_U_11
_atom_site_aniso_U_22
_atom_site_aniso_U_33
_atom_site_aniso_U_23
_atom_site_aniso_U_13
_atom_site_aniso_U_12
O1 0.0194(5) 0.0221(6) 0.0159(5) -0.0002(5) 0.0035(4) 0.0023(5)
O2 0.0217(5) 0.0195(6) 0.0161(5) 0.0001(5) 0.0052(4) 0.0038(5)
O3 0.0233(6) 0.0205(6) 0.0154(5) -0.0012(5) 0.0034(5) 0.0030(5)
C1 0.0167(7) 0.0190(8) 0.0158(7) -0.0013(6) 0.0020(6) -0.0038(6)
C2 0.0183(7) 0.0210(9) 0.0198(8) -0.0003(7) 0.0029(6) 0.0003(7)
C3 0.0223(8) 0.0258(9) 0.0207(8) -0.0023(7) 0.0089(7) -0.0007(7)
C4 0.0258(8) 0.0270(9) 0.0155(7) -0.0001(7) 0.0057(7) -0.0059(7)
C5 0.0208(8) 0.0240(9) 0.0185(8) 0.0033(7) 0.0006(6) -0.0028(7)
C6 0.0169(7) 0.0188(9) 0.0212(8) -0.0021(7) 0.0041(6) -0.0012(6)
C7 0.0206(7) 0.0158(8) 0.0178(8) 0.0013(7) 0.0064(6) -0.0017(6)
C8 0.0216(8) 0.0193(9) 0.0189(8) 0.0011(7) 0.0057(7) -0.0036(7)
C9 0.0203(8) 0.0219(9) 0.0281(9) 0.0024(7) 0.0042(7) 0.0014(7)
C10 0.0282(9) 0.0210(9) 0.0299(9) 0.0002(8) 0.0134(8) 0.0073(7)
C11 0.0376(10) 0.0265(10) 0.0196(8) -0.0019(7) 0.0086(8) 0.0075(8)
C12 0.0282(9) 0.0247(9) 0.0190(8) 0.0022(7) 0.0026(7) 0.0073(7)
C13 0.0193(7) 0.0160(8) 0.0182(8) 0.0003(7) 0.0055(6) -0.0021(6)
C14 0.0212(8) 0.0197(8) 0.0184(8) 0.0010(7) 0.0070(6) 0.0009(7)
C15 0.0256(8) 0.0225(9) 0.0152(7) 0.0023(7) 0.0040(7) -0.0046(7)
C17 0.0233(8) 0.0205(9) 0.0247(9) 0.0063(7) 0.0000(7) 0.0015(7)
C18 0.0255(8) 0.0215(9) 0.0257(9) -0.0033(7) 0.0040(7) 0.0057(7)
C19 0.0263(8) 0.0220(9) 0.0168(8) -0.0027(7) 0.0030(7) 0.0014(7)
B1 0.0171(8) 0.0178(10) 0.0181(9) -0.0016(7) 0.0016(7) -0.0010(7)
B2 0.0193(8) 0.0160(9) 0.0182(8) 0.0013(7) 0.0045(7) -0.0031(7)
B3 0.0212(9) 0.0168(9) 0.0178(8) -0.0007(7) 0.0058(7) -0.0017(7)

loop_
_atom_type_symbol
_atom_type_description
_atom_type_scat_dispersion_real
_atom_type_scat_dispersion_imag
_atom_type_scat_source
C C 0.0033 0.0016 'International Tables Vol C Tables 4.2.6.8 and 6.1.1.4'
H H 0.0000 0.0000 'International Tables Vol C Tables 4.2.6.8 and 6.1.1.4'
B B 0.0013 0.0007 'International Tables Vol C Tables 4.2.6.8 and 6.1.1.4'
O O 0.0106 0.0060 'International Tables Vol C Tables 4.2.6.8 and 6.1.1.4'

loop_
_geom_angle_atom_site_label_1
_geom_angle_atom_site_label_2
_geom_angle_atom_site_label_3
_geom_angle
B1 O1 B2 120.28(13)
B3 O2 B2 120.67(13)
B1 O3 B3 120.13(13)
C2 C1 B1 120.87(14)
C6 C1 C2 118.24(14)
C6 C1 B1 120.87(14)
C1 C2 H2 119.6
C3 C2 C1 120.75(15)
C3 C2 H2 119.6
C2 C3 H3 120.0
C4 C3 C2 119.92(15)
C4 C3 H3 120.0
C3 C4 H4 119.8
C5 C4 C3 120.34(15)
C5 C4 H4 119.8
C4 C5 H5 120.2
C4 C5 C6 119.66(15)
C6 C5 H5 120.2
C1 C6 H6 119.5
C5 C6 C1 121.07(15)
C5 C6 H6 119.5
C8 C7 C12 117.69(14)
C8 C7 B2 121.59(14)
C12 C7 B2 120.72(15)
C7 C8 H8 119.3
C9 C8 C7 121.35(15)
C9 C8 H8 119.3
C8 C9 H9 120.1
C8 C9 C10 119.83(16)
C10 C9 H9 120.1
C9 C10 H10 120.1
C11 C10 C9 119.75(15)
C11 C10 H10 120.1
C10 C11 H11 119.8
C10 C11 C12 120.35(16)
C12 C11 H11 119.8
C7 C12 H12 119.5
C11 C12 C7 121.03(16)
C11 C12 H12 119.5
C14 C13 B3 121.64(14)
C19 C13 C14 117.77(15)
C19 C13 B3 120.56(14)
C13 C14 H14 119.5
C15 C14 C13 120.92(15)
C15 C14 H14 119.5
C14 C15 H15 119.9
C17 C15 C14 120.24(15)
C17 C15 H15 119.9
C15 C17 H17 120.0
C15 C17 C18 119.90(15)
C18 C17 H17 120.0
C17 C18 H18 120.1
C19 C18 C17 119.71(15)
C19 C18 H18 120.1
C13 C19 H19 119.3
C18 C19 C13 121.45(15)
C18 C19 H19 119.3
O1 B1 C1 120.40(14)
O3 B1 O1 119.27(14)
O3 B1 C1 120.31(14)
O1 B2 C7 120.15(15)
O2 B2 O1 119.05(14)
O2 B2 C7 120.78(14)
O2 B3 O3 119.43(15)
O2 B3 C13 121.16(14)
O3 B3 C13 119.40(14)

loop_
_geom_bond_atom_site_label_1
_geom_bond_atom_site_label_2
_geom_bond_distance
O1 B1 1.380(2)
O1 B2 1.384(2)
O2 B2 1.381(2)
O2 B3 1.376(2)
O3 B1 1.375(2)
O3 B3 1.383(2)
C1 C2 1.399(2)
C1 C6 1.398(2)
C1 B1 1.556(2)
C2 H2 0.9300
C2 C3 1.388(2)
C3 H3 0.9300
C3 C4 1.385(2)
C4 H4 0.9300
C4 C5 1.384(2)
C5 H5 0.9300
C5 C6 1.388(2)
C6 H6 0.9300
C7 C8 1.395(2)
C7 C12 1.401(2)
C7 B2 1.546(2)
C8 H8 0.9300
C8 C9 1.387(2)
C9 H9 0.9300
C9 C10 1.387(2)
C10 H10 0.9300
C10 C11 1.381(2)
C11 H11 0.9300
C11 C12 1.382(2)
C12 H12 0.9300
C13 C14 1.402(2)
C13 C19 1.396(2)
C13 B3 1.548(2)
C14 H14 0.9300
C14 C15 1.386(2)
C15 H15 0.9300
C15 C17 1.382(2)
C17 H17 0.9300
C17 C18 1.389(2)
C18 H18 0.9300
C18 C19 1.386(2)
C19 H19 0.9300

loop_
_geom_torsion_atom_site_label_1
_geom_torsion_atom_site_label_2
_geom_torsion_atom_site_label_3
_geom_torsion_atom_site_label_4
_geom_torsion
C1 C2 C3 C4 0.9(3)
C2 C1 C6 C5 -1.5(2)
C2 C1 B1 O1 -173.82(15)
C2 C1 B1 O3 4.6(2)
C2 C3 C4 C5 -1.0(3)
C3 C4 C5 C6 -0.2(3)
C4 C5 C6 C1 1.5(2)
C6 C1 C2 C3 0.3(2)
C6 C1 B1 O1 4.5(2)
C6 C1 B1 O3 -177.06(15)
C7 C8 C9 C10 0.1(2)
C8 C7 C12 C11 1.0(2)
C8 C7 B2 O1 -11.0(2)
C8 C7 B2 O2 170.57(14)
C8 C9 C10 C11 0.2(3)
C9 C10 C11 C12 0.1(3)
C10 C11 C12 C7 -0.7(3)
C12 C7 C8 C9 -0.7(2)
C12 C7 B2 O1 168.63(15)
C12 C7 B2 O2 -9.8(2)
C13 C14 C15 C17 1.0(2)
C14 C13 C19 C18 -1.0(2)
C14 C13 B3 O2 5.1(2)
C14 C13 B3 O3 -174.18(15)
C14 C15 C17 C18 -0.8(2)
C15 C17 C18 C19 -0.3(3)
C17 C18 C19 C13 1.2(3)
C19 C13 C14 C15 -0.1(2)
C19 C13 B3 O2 -176.98(15)
C19 C13 B3 O3 3.8(2)
B1 O1 B2 O2 3.7(2)
B1 O1 B2 C7 -174.80(14)
B1 O3 B3 O2 -4.9(2)
B1 O3 B3 C13 174.36(14)
B1 C1 C2 C3 178.72(15)
B1 C1 C6 C5 -179.93(15)
B2 O1 B1 O3 -11.6(2)
B2 O1 B1 C1 166.81(14)
B2 O2 B3 O3 -3.1(2)
B2 O2 B3 C13 177.61(14)
B2 C7 C8 C9 178.92(15)
B2 C7 C12 C11 -178.64(16)
B3 O2 B2 O1 3.7(2)
B3 O2 B2 C7 -177.80(15)
B3 O3 B1 O1 12.2(2)
B3 O3 B1 C1 -166.21(15)
B3 C13 C14 C15 177.93(15)
B3 C13 C19 C18 -179.04(15)
